data_4507346
loop_
_publ_author_name
'Chadha, Renu'
'Saini, Anupam'
'Khullar, Sadhika'
'Jain, Dharamvir Singh'
'Mandal, Sanjay K.'
'Guru Row, T. N.'

_publ_section_title
;
 Crystal Structures and Physicochemical Properties of Four New Lamotrigine
 Multicomponent Forms
;
_journal_issue 2
_journal_name_full 'Crystal Growth &amp; Design'
_journal_page_first 858
_journal_paper_doi 10.1021/cg301556j
_journal_volume 13
_journal_year 2013
_chemical_compound_source 'see text'
_chemical_formula_moiety 'C9 H8 Cl2 N5, C3 H5 O2'
_chemical_formula_sum 'C12 H13 Cl2 N5 O2'
_chemical_formula_weight 330.17
_chemical_name_systematic ?
_space_group_IT_number 88
_symmetry_cell_setting tetragonal
_symmetry_Int_Tables_number 88
_symmetry_space_group_name_Hall '-I 4ad'
_symmetry_space_group_name_H-M 'I 41/a :2'
_atom_sites_solution_hydrogens geom
_atom_sites_solution_primary direct
_atom_sites_solution_secondary difmap
_cell_angle_alpha 90
_cell_angle_beta 90
_cell_angle_gamma 90
_cell_formula_units_Z 16
_cell_length_a 18.6293(4)
_cell_length_b 18.6293(4)
_cell_length_c 17.6086(5)
_cell_measurement_reflns_used 16898
_cell_measurement_temperature 120(2)
_cell_measurement_theta_max 25.0
_cell_measurement_theta_min 2.7
_cell_volume 6111.1(3)
_computing_cell_refinement 'CrysAlisPro CCD (Oxford Diffraction, 2009)'
_computing_data_collection 'CrysAlisPro CCD (Oxford Diffraction, 2009)'
_computing_data_reduction 'CrysAlisPro RED (Oxford Diffraction, 2009)'
_computing_molecular_graphics 'Ortep-3 (Farrugia, 1997) and CAMERON (Watkin et al., 1993)'
_computing_publication_material 'WinGX (Farrugia, 1999)'
_computing_structure_refinement 'SHELXL97 (Sheldrick, 2008)'
_computing_structure_solution 'SHELXS97  (Sheldrick, 2008)'
_diffrn_ambient_temperature 120(2)
_diffrn_measured_fraction_theta_full 0.999
_diffrn_measured_fraction_theta_max 0.999
_diffrn_measurement_device_type 'Oxford Xcalibur,Eos(Nova) CCD detector'
_diffrn_measurement_method 'f\w scans'
_diffrn_radiation_monochromator graphite
_diffrn_radiation_probe x-ray
_diffrn_radiation_source 'Enhance (Mo) X-ray Source'
_diffrn_radiation_type MoK\a
_diffrn_radiation_wavelength 0.71073
_diffrn_reflns_av_R_equivalents 0.0650
_diffrn_reflns_av_sigmaI/netI 0.0471
_diffrn_reflns_limit_h_max 22
_diffrn_reflns_limit_h_min -22
_diffrn_reflns_limit_k_max 22
_diffrn_reflns_limit_k_min -22
_diffrn_reflns_limit_l_max 20
_diffrn_reflns_limit_l_min -20
_diffrn_reflns_number 16898
_diffrn_reflns_reduction_process
;
;
_diffrn_reflns_theta_full 24.99
_diffrn_reflns_theta_max 24.99
_diffrn_reflns_theta_min 2.70
_exptl_absorpt_coefficient_mu 0.436
_exptl_absorpt_correction_T_max 0.9335
_exptl_absorpt_correction_T_min 0.9256
_exptl_absorpt_correction_type multi-scan
_exptl_absorpt_process_details 'CrysAlis RED (Oxford Diffraction,2009)'
_exptl_crystal_colour ' colorless'
_exptl_crystal_density_diffrn 1.436
_exptl_crystal_density_method 'Not Measured'
_exptl_crystal_description block
_exptl_crystal_F_000 2720
_exptl_crystal_size_max 0.18
_exptl_crystal_size_mid 0.16
_exptl_crystal_size_min 0.16
_refine_diff_density_max 0.531
_refine_diff_density_min -0.365
_refine_diff_density_rms 0.057
_refine_ls_extinction_method none
_refine_ls_goodness_of_fit_ref 1.173
_refine_ls_hydrogen_treatment mixed
_refine_ls_matrix_type full
_refine_ls_number_parameters 195
_refine_ls_number_reflns 2686
_refine_ls_number_restraints 0
_refine_ls_restrained_S_all 1.173
_refine_ls_R_factor_all 0.0786
_refine_ls_R_factor_gt 0.0508
_refine_ls_shift/su_max 0.001
_refine_ls_shift/su_mean 0.000
_refine_ls_structure_factor_coef Fsqd
_refine_ls_weighting_details 'calc w=1/[\s^2^(Fo^2^)+(0.0707P)^2^+0.0000P] where P=(Fo^2^+2Fc^2^)/3'
_refine_ls_weighting_scheme calc
_refine_ls_wR_factor_gt 0.1374
_refine_ls_wR_factor_ref 0.1521
_reflns_number_gt 1887
_reflns_number_total 2686
_reflns_threshold_expression >2sigma(I)
_cod_data_source_file cg301556j_si_006.cif
_cod_data_source_block 7
_cod_depositor_comments
;
The following automatic conversions were performed:

'_symmetry_cell_setting' value 'Tetragonal' changed to 'tetragonal'
according to /home/saulius/struct/CIF-dictionaries/cif_core.dic
dictionary named 'cif_core.dic' version 2.4.2 from 2011-04-26.

Automatic conversion script
Id: cif_fix_values 1891 2012-01-12 08:04:46Z andrius 
;
_cod_original_sg_symbol_H-M 'I 41/a'
_cod_database_code 4507346

loop_
_symmetry_equiv_pos_site_id
_symmetry_equiv_pos_as_xyz
1 x,y,z
2 3/4-y,1/4+x,1/4+z
3 1/2-x,-y,1/2+z
4 3/4+y,3/4-x,3/4+z
5 -x,-y,-z
6 1/4+y,3/4-x,3/4-z
7 1/2+x,y,1/2-z
8 1/4-y,1/4+x,1/4-z
9 1/2+x,1/2+y,1/2+z
10 1/4-y,3/4+x,3/4+z
11 -x,1/2-y,z
12 1/4+y,1/4-x,1/4+z
13 1/2-x,1/2-y,1/2-z
14 3/4+y,1/4-x,1/4-z
15 x,1/2+y,-z
16 3/4-y,3/4+x,3/4-z

loop_
_atom_site_label
_atom_site_type_symbol
_atom_site_fract_x
_atom_site_fract_y
_atom_site_fract_z
_atom_site_U_iso_or_equiv
_atom_site_adp_type
_atom_site_occupancy
_atom_site_symmetry_multiplicity
_atom_site_calc_flag
_atom_site_refinement_flags
C1 C 0.80337(16) 0.29233(18) 1.03092(16) 0.0385(8) Uani 1 1 d .
C2 C 0.78116(19) 0.2666(3) 1.10138(18) 0.0588(11) Uani 1 1 d .
C3 C 0.8001(3) 0.1989(3) 1.1251(2) 0.0816(15) Uani 1 1 d .
H3 H 0.7844 0.1816 1.1718 0.098 Uiso 1 1 calc R
C4 C 0.8430(3) 0.1567(3) 1.0785(2) 0.0857(15) Uani 1 1 d .
H4 H 0.8561 0.1109 1.0941 0.103 Uiso 1 1 calc R
C5 C 0.8663(2) 0.1824(2) 1.00896(19) 0.0622(11) Uani 1 1 d .
H5 H 0.8952 0.1537 0.9783 0.075 Uiso 1 1 calc R
C6 C 0.84712(16) 0.25024(17) 0.98484(16) 0.0352(8) Uani 1 1 d .
C7 C 0.86858(15) 0.27514(15) 0.90815(14) 0.0279(7) Uani 1 1 d .
C8 C 0.81912(15) 0.26802(15) 0.84486(14) 0.0281(7) Uani 1 1 d .
C9 C 0.90620(15) 0.31343(15) 0.76723(15) 0.0272(7) Uani 1 1 d .
C12 C 0.19734(19) 0.4599(2) 0.67737(19) 0.0611(11) Uani 1 1 d .
H12A H 0.1853 0.4303 0.6346 0.092 Uiso 1 1 calc R
H12B H 0.2476 0.4710 0.6761 0.092 Uiso 1 1 calc R
H12C H 0.1701 0.5036 0.6753 0.092 Uiso 1 1 calc R
C11 C 0.18012(17) 0.42040(19) 0.74980(17) 0.0445(9) Uani 1 1 d .
H11A H 0.1883 0.4525 0.7923 0.053 Uiso 1 1 calc R
H11B H 0.2132 0.3804 0.7549 0.053 Uiso 1 1 calc R
C10 C 0.10421(16) 0.39191(15) 0.75487(15) 0.0293(7) Uani 1 1 d .
Cl1 Cl 0.77642(5) 0.37466(5) 0.99984(5) 0.0609(4) Uani 1 1 d .
Cl2 Cl 0.72812(5) 0.31836(8) 1.15974(5) 0.0887(5) Uani 1 1 d .
H4A H 1.0013(18) 0.3416(17) 0.8200(17) 0.048(9) Uiso 1 1 d .
N1 N 0.75432(12) 0.24177(13) 0.85499(13) 0.0333(6) Uani 1 1 d .
H1A H 0.7255 0.2378 0.8171 0.040 Uiso 1 1 calc R
H1B H 0.7408 0.2285 0.8995 0.040 Uiso 1 1 calc R
N2 N 0.83875(12) 0.28813(12) 0.77514(12) 0.0278(6) Uani 1 1 d .
N3 N 0.92978(13) 0.33300(13) 0.69971(12) 0.0330(6) Uani 1 1 d .
H3A H 0.9728 0.3490 0.6946 0.040 Uiso 1 1 calc R
H3B H 0.9021 0.3298 0.6608 0.040 Uiso 1 1 calc R
N4 N 0.95126(13) 0.31926(13) 0.82684(12) 0.0289(6) Uani 1 1 d .
N5 N 0.93228(13) 0.30056(13) 0.89846(12) 0.0297(6) Uani 1 1 d .
O1 O 0.06439(10) 0.39604(10) 0.69691(10) 0.0307(5) Uani 1 1 d .
O2 O 0.08473(10) 0.36499(11) 0.81709(10) 0.0336(5) Uani 1 1 d .

loop_
_atom_site_aniso_label
_atom_site_aniso_U_11
_atom_site_aniso_U_22
_atom_site_aniso_U_33
_atom_site_aniso_U_23
_atom_site_aniso_U_13
_atom_site_aniso_U_12
C1 0.0323(17) 0.060(2) 0.0233(16) -0.0018(15) -0.0019(13) 0.0022(16)
C2 0.042(2) 0.114(4) 0.0202(17) 0.0001(19) 0.0071(15) 0.001(2)
C3 0.093(3) 0.125(4) 0.027(2) 0.023(2) 0.004(2) -0.015(3)
C4 0.133(4) 0.083(3) 0.041(2) 0.029(2) -0.004(3) 0.007(3)
C5 0.086(3) 0.072(3) 0.0293(19) 0.0130(18) 0.0019(18) 0.022(2)
C6 0.0378(18) 0.0456(19) 0.0222(16) 0.0029(14) -0.0016(13) 0.0033(15)
C7 0.0311(17) 0.0336(16) 0.0189(15) -0.0004(12) 0.0005(12) 0.0069(14)
C8 0.0341(17) 0.0313(16) 0.0190(15) 0.0012(12) 0.0051(12) 0.0030(14)
C9 0.0306(16) 0.0295(15) 0.0216(15) -0.0020(12) 0.0005(12) 0.0027(13)
C12 0.041(2) 0.103(3) 0.039(2) 0.019(2) -0.0064(16) -0.026(2)
C11 0.0369(19) 0.060(2) 0.0369(18) 0.0158(16) -0.0090(14) -0.0103(16)
C10 0.0344(17) 0.0314(16) 0.0221(15) 0.0025(12) -0.0032(12) 0.0035(14)
Cl1 0.0766(7) 0.0700(7) 0.0363(5) -0.0114(4) -0.0015(4) 0.0366(5)
Cl2 0.0476(6) 0.1922(14) 0.0263(5) -0.0205(6) 0.0087(4) 0.0216(7)
N1 0.0318(14) 0.0503(16) 0.0177(12) 0.0040(11) 0.0028(10) -0.0051(12)
N2 0.0268(13) 0.0367(14) 0.0201(12) 0.0020(10) 0.0031(10) -0.0010(11)
N3 0.0295(13) 0.0506(16) 0.0191(12) 0.0036(11) 0.0005(10) -0.0065(12)
N4 0.0298(14) 0.0368(14) 0.0201(12) 0.0020(10) 0.0010(10) 0.0018(12)
N5 0.0360(15) 0.0341(14) 0.0190(12) 0.0003(10) -0.0008(10) 0.0076(12)
O1 0.0294(11) 0.0398(12) 0.0228(10) 0.0063(9) -0.0043(8) -0.0020(9)
O2 0.0322(11) 0.0472(13) 0.0214(11) 0.0094(9) -0.0019(9) -0.0035(10)

loop_
_atom_type_symbol
_atom_type_description
_atom_type_scat_dispersion_real
_atom_type_scat_dispersion_imag
_atom_type_scat_source
O O 0.0106 0.0060 'International Tables Vol C Tables 4.2.6.8 and 6.1.1.4'
N N 0.0061 0.0033 'International Tables Vol C Tables 4.2.6.8 and 6.1.1.4'
Cl Cl 0.1484 0.1585 'International Tables Vol C Tables 4.2.6.8 and 6.1.1.4'
H H 0.0000 0.0000 'International Tables Vol C Tables 4.2.6.8 and 6.1.1.4'
C C 0.0033 0.0016 'International Tables Vol C Tables 4.2.6.8 and 6.1.1.4'

loop_
_geom_angle_atom_site_label_1
_geom_angle_atom_site_label_2
_geom_angle_atom_site_label_3
_geom_angle
C6 C1 C2 119.9(3)
C6 C1 Cl1 119.5(2)
C2 C1 Cl1 120.5(3)
C3 C2 C1 120.7(4)
C3 C2 Cl2 118.7(3)
C1 C2 Cl2 120.6(3)
C2 C3 C4 119.1(4)
C2 C3 H3 120.4
C4 C3 H3 120.4
C5 C4 C3 120.5(4)
C5 C4 H4 119.7
C3 C4 H4 119.7
C6 C5 C4 120.4(4)
C6 C5 H5 119.8
C4 C5 H5 119.8
C5 C6 C1 119.2(3)
C5 C6 C7 119.8(3)
C1 C6 C7 120.8(3)
N5 C7 C8 121.1(2)
N5 C7 C6 118.9(2)
C8 C7 C6 119.9(3)
N1 C8 N2 118.7(3)
N1 C8 C7 120.8(2)
N2 C8 C7 120.4(3)
N3 C9 N4 118.2(3)
N3 C9 N2 120.0(2)
N4 C9 N2 121.8(2)
C11 C12 H12A 109.5
C11 C12 H12B 109.5
H12A C12 H12B 109.5
C11 C12 H12C 109.5
H12A C12 H12C 109.5
H12B C12 H12C 109.5
C12 C11 C10 114.8(2)
C12 C11 H11A 108.6
C10 C11 H11A 108.6
C12 C11 H11B 108.6
C10 C11 H11B 108.6
H11A C11 H11B 107.5
O2 C10 O1 123.9(3)
O2 C10 C11 117.4(2)
O1 C10 C11 118.6(2)
C8 N1 H1A 120.0
C8 N1 H1B 120.0
H1A N1 H1B 120.0
C8 N2 C9 116.6(2)
C9 N3 H3A 120.0
C9 N3 H3B 120.0
H3A N3 H3B 120.0
C9 N4 N5 122.8(2)
C9 N4 H4A 120.4(17)
N5 N4 H4A 116.7(17)
C7 N5 N4 117.2(2)

loop_
_geom_bond_atom_site_label_1
_geom_bond_atom_site_label_2
_geom_bond_distance
C1 C6 1.392(4)
C1 C2 1.393(4)
C1 Cl1 1.704(3)
C2 C3 1.374(6)
C2 Cl2 1.721(4)
C3 C4 1.389(6)
C3 H3 0.9300
C4 C5 1.385(5)
C4 H4 0.9300
C5 C6 1.381(5)
C5 H5 0.9300
C6 C7 1.483(4)
C7 N5 1.289(4)
C7 C8 1.452(4)
C8 N1 1.315(4)
C8 N2 1.335(3)
C9 N3 1.319(3)
C9 N4 1.348(3)
C9 N2 1.349(3)
C12 C11 1.507(4)
C12 H12A 0.9600
C12 H12B 0.9600
C12 H12C 0.9600
C11 C10 1.513(4)
C11 H11A 0.9700
C11 H11B 0.9700
C10 O2 1.258(3)
C10 O1 1.264(3)
N1 H1A 0.8600
N1 H1B 0.8600
N3 H3A 0.8600
N3 H3B 0.8600
N4 N5 1.355(3)
N4 H4A 1.03(3)

loop_
_geom_torsion_atom_site_label_1
_geom_torsion_atom_site_label_2
_geom_torsion_atom_site_label_3
_geom_torsion_atom_site_label_4
_geom_torsion
C6 C1 C2 C3 -2.1(6)
Cl1 C1 C2 C3 177.0(3)
C6 C1 C2 Cl2 179.1(3)
Cl1 C1 C2 Cl2 -1.8(4)
C1 C2 C3 C4 1.2(7)
Cl2 C2 C3 C4 -179.9(4)
C2 C3 C4 C5 0.0(7)
C3 C4 C5 C6 -0.2(7)
C4 C5 C6 C1 -0.6(6)
C4 C5 C6 C7 -176.0(4)
C2 C1 C6 C5 1.8(5)
Cl1 C1 C6 C5 -177.3(3)
C2 C1 C6 C7 177.1(3)
Cl1 C1 C6 C7 -2.0(4)
C5 C6 C7 N5 -82.3(4)
C1 C6 C7 N5 102.4(3)
C5 C6 C7 C8 95.3(4)
C1 C6 C7 C8 -80.0(4)
N5 C7 C8 N1 179.7(3)
C6 C7 C8 N1 2.2(4)
N5 C7 C8 N2 -0.3(4)
C6 C7 C8 N2 -177.8(3)
C12 C11 C10 O2 -172.9(3)
C12 C11 C10 O1 7.5(5)
N1 C8 N2 C9 -178.7(3)
C7 C8 N2 C9 1.3(4)
N3 C9 N2 C8 178.7(3)
N4 C9 N2 C8 -1.0(4)
N3 C9 N4 N5 -180.0(2)
N2 C9 N4 N5 -0.2(4)
C8 C7 N5 N4 -0.9(4)
C6 C7 N5 N4 176.6(2)
C9 N4 N5 C7 1.2(4)
